data_1000330
loop_
_publ_author_name
'Mercier, N'
'Leblanc, M'

_publ_section_title
;
Synthesis and crystal structure of fluorocarbonates
Ba~2~M(CO~3~)~2~F~3~ (M=Y,Gd)
;
_journal_coden_ASTM EJSCE5
_journal_name_full
;
European Journal of Solid State Inorganic Chemistry
;
_journal_page_first 727
_journal_page_last 735
_journal_volume 28
_journal_year 1991
_chemical_formula_structural 'Ba2 Y (C O3)2 F3'
_chemical_formula_sum 'C2 Ba2 F3 O6 Y'
_chemical_name_systematic 'Dibarium yttrium dicarbonate trifluoride'
_space_group_IT_number 60
_symmetry_cell_setting orthorhombic
_symmetry_Int_Tables_number 60
_symmetry_space_group_name_Hall '-P 2n 2ab'
_symmetry_space_group_name_H-M 'P b c n'
_cell_angle_alpha 90
_cell_angle_beta 90
_cell_angle_gamma 90
_cell_formula_units_Z 4
_cell_length_a 9.458(3)
_cell_length_b 6.966(2)
_cell_length_c 11.787(4)
_cell_volume 776.6
_refine_ls_R_factor_all 0.028
_cod_depositor_comments
;
 Correcting the summary chemical formula by changing it from 'Ba2 F3 O6 Y'
 to 'C2 Ba2 F3 O6 Y'.

 Antanas Vaitkus,
 2018-07-07
;
_cod_database_code 1000330

loop_
_symmetry_equiv_pos_as_xyz
x,y,z
1/2-x,1/2-y,1/2+z
1/2+x,1/2-y,-z
-x,y,1/2-z
-x,-y,-z
1/2+x,1/2+y,1/2-z
1/2-x,1/2+y,z
x,-y,1/2+z

loop_
_atom_site_aniso_label
_atom_site_aniso_U_11
_atom_site_aniso_U_12
_atom_site_aniso_U_13
_atom_site_aniso_U_22
_atom_site_aniso_U_23
_atom_site_aniso_U_33
Ba1 0.0092(1) -0.0005(2) 0.0003(1) 0.0076(2) -0.0004(2) 0.0064(1)
Y1 0.0059(3) 0. -0.0002(3) 0.0072(5) 0. 0.0055(3)
F1 0.013(2) -0.0042(15) -0.0019(15) 0.0104(20) -0.0007(20) 0.0088(20)
F2 0.015(3) 0. 0.0076(25) 0.0114(30) 0. 0.0086(25)
O1 0.0167(25) 0.0075(25) 0.0009(20) 0.0155(25) -0.0031(20) 0.0047(20)
O2 0.0094(20) -0.0006(20) 0.006(2) 0.0099(25) 0.0016(20) 0.014(2)
O3 0.0097(20) 0.0089(25) -0.0003(20) 0.0193(20) 0.0026(25) 0.0121(20)

loop_
_atom_site_label
_atom_site_type_symbol
_atom_site_symmetry_multiplicity
_atom_site_Wyckoff_symbol
_atom_site_fract_x
_atom_site_fract_y
_atom_site_fract_z
_atom_site_occupancy
_atom_site_attached_hydrogens
_atom_site_calc_flag
Ba1 Ba2+ 8 d 0.6205(1) 0.2381(1) 0.4287(1) 1. 0 d
Y1 Y3+ 4 c 0. 0.2732(2) 0.25 1. 0 d
F1 F1- 8 d 0.5945(5) 0.8489(7) 0.4211(4) 1. 0 d
F2 F1- 4 c 0. 0.6019(10) 0.25 1. 0 d
O1 O2- 8 d 0.1865(6) 0.0440(9) 0.2185(4) 1. 0 d
O2 O2- 8 d 0.0902(5) 0.0194(9) 0.3878(5) 1. 0 d
O3 O2- 8 d 0.2989(5) 0.8793(10) 0.3553(5) 1. 0 d
C1 C4+ 8 d 0.1930(7) 0.9774(11) 0.3204(6) 1. 0 d

loop_
_atom_type_symbol
_atom_type_oxidation_number
Ba2+ 2.000
Y3+ 3.000
F1- -1.000
O2- -2.000
C4+ 4.000
